data_7017541
loop_
_publ_author_name
'Liao, Bei-Sih'
'Liu, Yi-Hung'
'Peng, Shei-Ming'
'Liu, Shiuh-Tzung'

_publ_section_title
;
 Efficient oxidative coupling of 2,6-disubstituted phenol catalyzed by a
 dicopper(II) complex.
;
_journal_issue 4
_journal_name_full 'Dalton transactions (Cambridge, England : 2003)'
_journal_page_first 1158
_journal_page_last 1164
_journal_paper_doi 10.1039/c1dt11065a
_journal_volume 41
_journal_year 2012
_chemical_formula_sum 'C24 H15 Cu2 F9 N4 O8'
_chemical_formula_weight 785.48
_chemical_name_systematic
;
?
;
_space_group_IT_number 14
_symmetry_cell_setting monoclinic
_symmetry_space_group_name_Hall '-P 2yn'
_symmetry_space_group_name_H-M 'P 1 21/n 1'
_atom_sites_solution_hydrogens geom
_atom_sites_solution_primary direct
_atom_sites_solution_secondary difmap
_audit_creation_method SHELXL-97
_cell_angle_alpha 90.00
_cell_angle_beta 97.198(2)
_cell_angle_gamma 90.00
_cell_formula_units_Z 4
_cell_length_a 8.3295(2)
_cell_length_b 19.8043(4)
_cell_length_c 16.2416(3)
_cell_measurement_reflns_used 16330
_cell_measurement_temperature 150(2)
_cell_measurement_theta_max 30.1509
_cell_measurement_theta_min 2.7238
_cell_volume 2658.10(10)
_computing_cell_refinement
;
CrysAlisPro, Oxford Diffraction Ltd.,
Version 1.171.34.44 (release 25-10-2010 CrysAlis171 .NET)
(compiled Oct 25 2010,18:11:34)
Empirical absorption correction using spherical harmonics,
implemented in SCALE3 ABSPACK scaling algorithm.
;
_computing_data_collection
;
CrysAlisPro, Oxford Diffraction Ltd.,
Version 1.171.34.44 (release 25-10-2010 CrysAlis171 .NET)
(compiled Oct 25 2010,18:11:34)
Empirical absorption correction using spherical harmonics,
implemented in SCALE3 ABSPACK scaling algorithm.
;
_computing_data_reduction
;
CrysAlisPro, Oxford Diffraction Ltd.,
Version 1.171.34.44 (release 25-10-2010 CrysAlis171 .NET)
(compiled Oct 25 2010,18:11:34)
Empirical absorption correction using spherical harmonics,
implemented in SCALE3 ABSPACK scaling algorithm.
;
_computing_molecular_graphics SHELXTL
_computing_publication_material SHELXTL
_computing_structure_refinement 'SHELXL-97 (Sheldrick, 1997)'
_computing_structure_solution 'SHELXS-97 (Sheldrick, 1990)'
_diffrn_ambient_temperature 150(2)
_diffrn_measured_fraction_theta_full 0.999
_diffrn_measured_fraction_theta_max 0.999
_diffrn_measurement_device_type 'Oxford Diffraction Gemini A'
_diffrn_measurement_method CCD
_diffrn_radiation_monochromator graphite
_diffrn_radiation_source 'fine-focus sealed tube'
_diffrn_radiation_type MoK\a
_diffrn_radiation_wavelength 0.71073
_diffrn_reflns_av_R_equivalents 0.0263
_diffrn_reflns_av_sigmaI/netI 0.0194
_diffrn_reflns_limit_h_max 10
_diffrn_reflns_limit_h_min -10
_diffrn_reflns_limit_k_max 25
_diffrn_reflns_limit_k_min -25
_diffrn_reflns_limit_l_max 21
_diffrn_reflns_limit_l_min -21
_diffrn_reflns_number 31513
_diffrn_reflns_theta_full 27.50
_diffrn_reflns_theta_max 27.50
_diffrn_reflns_theta_min 2.73
_exptl_absorpt_coefficient_mu 1.723
_exptl_absorpt_correction_T_max 1.00000
_exptl_absorpt_correction_T_min 0.84779
_exptl_absorpt_correction_type multi-scan
_exptl_absorpt_process_details
;
CrysAlisPro, Oxford Diffraction Ltd.,
Version 1.171.34.44 (release 25-10-2010 CrysAlis171 .NET)
(compiled Oct 25 2010,18:11:34)
Empirical absorption correction using spherical harmonics,
implemented in SCALE3 ABSPACK scaling algorithm.
;
_exptl_crystal_density_diffrn 1.963
_exptl_crystal_density_method 'not measured'
_exptl_crystal_F_000 1560
_exptl_crystal_size_max 0.25
_exptl_crystal_size_mid 0.20
_exptl_crystal_size_min 0.15
_refine_diff_density_max 1.267
_refine_diff_density_min -0.789
_refine_diff_density_rms 0.083
_refine_ls_extinction_method none
_refine_ls_goodness_of_fit_ref 1.161
_refine_ls_hydrogen_treatment mixed
_refine_ls_matrix_type full
_refine_ls_number_parameters 503
_refine_ls_number_reflns 6105
_refine_ls_number_restraints 455
_refine_ls_restrained_S_all 1.215
_refine_ls_R_factor_all 0.0425
_refine_ls_R_factor_gt 0.0364
_refine_ls_shift/su_max 0.005
_refine_ls_shift/su_mean 0.000
_refine_ls_structure_factor_coef Fsqd
_refine_ls_weighting_details 'calc w=1/[\s^2^(Fo^2^)+(0.1000P)^2^+0.0000P] where P=(Fo^2^+2Fc^2^)/3'
_refine_ls_weighting_scheme calc
_refine_ls_wR_factor_gt 0.1309
_refine_ls_wR_factor_ref 0.1391
_reflns_number_gt 5392
_reflns_number_total 6105
_reflns_threshold_expression >2sigma(I)
_cod_data_source_file c1dt11065a.txt
_cod_data_source_block ic14701
_cod_depositor_comments
;
The following automatic conversions were performed:

'_symmetry_cell_setting' value 'Monoclinic' changed to 'monoclinic'
according to /home/saulius/struct/CIF-dictionaries/cif_core.dic
dictionary named 'cif_core.dic' version 2.4.1 from 2010-06-29.

Automatic conversion script
Id: cif_fix_values 1715 2011-07-08 13:25:40Z adriana 
;
_cod_original_sg_symbol_H-M P2(1)/n
_cod_database_code 7017541

loop_
_symmetry_equiv_pos_as_xyz
'x, y, z'
'-x+1/2, y+1/2, -z+1/2'
'-x, -y, -z'
'x-1/2, -y-1/2, z-1/2'

loop_
_atom_site_label
_atom_site_type_symbol
_atom_site_fract_x
_atom_site_fract_y
_atom_site_fract_z
_atom_site_U_iso_or_equiv
_atom_site_adp_type
_atom_site_occupancy
_atom_site_symmetry_multiplicity
_atom_site_calc_flag
_atom_site_refinement_flags
_atom_site_disorder_assembly
_atom_site_disorder_group
Cu1 Cu 0.86327(4) 0.060704(15) 0.164988(18) 0.01851(12) Uani 1 1 d . . .
Cu2 Cu 1.07139(4) -0.001757(14) 0.317176(19) 0.01638(12) Uani 1 1 d . . .
F4 F 1.1799(2) 0.12656(9) 0.55044(11) 0.0366(4) Uani 1 1 d . . .
F5 F 1.3786(2) 0.17049(11) 0.49646(12) 0.0414(5) Uani 1 1 d . . .
F6 F 1.1538(3) 0.22229(10) 0.48866(13) 0.0476(5) Uani 1 1 d . . .
F7 F 0.6982(3) 0.28750(12) 0.20478(15) 0.0567(6) Uani 1 1 d . . .
F8 F 0.9377(4) 0.31223(13) 0.2523(2) 0.0894(11) Uani 1 1 d D . .
F9 F 0.8000(4) 0.24870(14) 0.32055(13) 0.0758(9) Uani 1 1 d . . .
O1 O 1.0689(3) 0.05928(9) 0.22811(14) 0.0238(5) Uani 1 1 d . . .
H1 H 1.075(6) 0.083(2) 0.239(3) 0.036 Uiso 1 1 d . . .
O2 O 0.6705(3) 0.01421(12) 0.22657(13) 0.0305(5) Uani 1 1 d . . .
O3 O 0.8201(2) -0.00340(10) 0.34937(13) 0.0259(4) Uani 1 1 d . . .
O4 O 0.8052(3) 0.14941(10) 0.20648(13) 0.0297(4) Uani 1 1 d . . .
O5 O 1.0069(3) 0.20795(11) 0.16100(13) 0.0370(5) Uani 1 1 d . . .
O6 O 1.1338(2) 0.06524(9) 0.40594(12) 0.0222(4) Uani 1 1 d . . .
O7 O 1.1694(5) 0.16220(14) 0.34101(15) 0.0711(11) Uani 1 1 d . . .
N1 N 0.7216(3) 0.07000(11) 0.05704(14) 0.0210(4) Uani 1 1 d . . .
N2 N 0.9075(3) -0.03219(11) 0.11471(13) 0.0191(4) Uani 1 1 d . . .
N3 N 1.0503(2) -0.08257(11) 0.23298(13) 0.0178(4) Uani 1 1 d . . .
N4 N 1.1410(3) -0.07524(11) 0.39562(13) 0.0187(4) Uani 1 1 d . . .
C1 C 0.6268(3) 0.12268(14) 0.03483(18) 0.0266(6) Uani 1 1 d . . .
H1A H 0.6179 0.1579 0.0737 0.032 Uiso 1 1 calc R . .
C2 C 0.5403(4) 0.12729(16) -0.04434(19) 0.0306(6) Uani 1 1 d . . .
H2A H 0.4729 0.1651 -0.0594 0.037 Uiso 1 1 calc R . .
C3 C 0.5543(4) 0.07649(16) -0.09972(18) 0.0325(7) Uani 1 1 d . . .
H3A H 0.4962 0.0788 -0.1539 0.039 Uiso 1 1 calc R . .
C4 C 0.6533(4) 0.02144(16) -0.07692(17) 0.0282(6) Uani 1 1 d . . .
H4A H 0.6647 -0.0141 -0.1150 0.034 Uiso 1 1 calc R . .
C5 C 0.7353(3) 0.01969(15) 0.00295(16) 0.0222(5) Uani 1 1 d . . .
C6 C 0.8419(3) -0.03677(14) 0.03505(15) 0.0209(5) Uani 1 1 d . . .
C7 C 0.8667(3) -0.09286(14) -0.01559(17) 0.0255(6) Uani 1 1 d . . .
H7A H 0.8180 -0.0944 -0.0717 0.031 Uiso 1 1 calc R . .
C8 C 0.9610(4) -0.14451(15) 0.01698(17) 0.0264(6) Uani 1 1 d . . .
H8A H 0.9836 -0.1816 -0.0169 0.032 Uiso 1 1 calc R . .
C9 C 1.0256(3) -0.14276(14) 0.10192(16) 0.0239(5) Uani 1 1 d . . .
C10 C 0.9962(3) -0.08510(13) 0.14950(15) 0.0192(5) Uani 1 1 d . . .
C11 C 1.1173(4) -0.19606(14) 0.14036(18) 0.0312(6) Uani 1 1 d . . .
H11A H 1.1439 -0.2338 0.1087 0.037 Uiso 1 1 calc R . .
C12 C 1.1679(4) -0.19341(15) 0.22316(19) 0.0309(6) Uani 1 1 d . . .
H12A H 1.2300 -0.2291 0.2501 0.037 Uiso 1 1 calc R . .
C13 C 1.1264(3) -0.13676(13) 0.26797(16) 0.0216(5) Uani 1 1 d . . .
C14 C 1.1645(3) -0.13507(13) 0.35947(16) 0.0204(5) Uani 1 1 d . . .
C15 C 1.2127(4) -0.19174(15) 0.40627(19) 0.0309(6) Uani 1 1 d . . .
H15A H 1.2290 -0.2337 0.3802 0.037 Uiso 1 1 calc R . .
C16 C 1.2366(4) -0.18590(16) 0.49207(18) 0.0313(6) Uani 1 1 d . . .
H16A H 1.2696 -0.2241 0.5254 0.038 Uiso 1 1 calc R . .
C17 C 1.2127(3) -0.12511(14) 0.52854(17) 0.0255(6) Uani 1 1 d . . .
H17A H 1.2272 -0.1207 0.5872 0.031 Uiso 1 1 calc R . .
C18 C 1.1664(3) -0.06955(14) 0.47788(16) 0.0211(5) Uani 1 1 d . . .
H18A H 1.1527 -0.0268 0.5027 0.025 Uiso 1 1 calc R . .
C19 C 0.6933(3) 0.00101(13) 0.30190(18) 0.0218(6) Uani 1 1 d . . .
C20 C 0.5362(4) -0.0094(2) 0.3418(2) 0.0433(9) Uani 1 1 d U . .
C21 C 0.8917(4) 0.20103(14) 0.19903(16) 0.0254(6) Uani 1 1 d . . .
C22 C 0.8337(4) 0.26263(16) 0.2448(2) 0.0369(7) Uani 1 1 d . . .
C23 C 1.1666(4) 0.12641(14) 0.40149(18) 0.0273(6) Uani 1 1 d . . .
C24 C 1.2200(4) 0.16069(14) 0.48573(18) 0.0267(6) Uani 1 1 d . . .
F1 F 0.4302(13) -0.0457(6) 0.3012(6) 0.055(2) Uani 0.45 1 d PU A 1
F2 F 0.555(3) -0.0342(8) 0.4173(15) 0.045(3) Uani 0.35 1 d PU A 1
F3 F 0.479(3) 0.0625(16) 0.3461(15) 0.042(3) Uani 0.20 1 d PU A 1
F1' F 0.4034(17) 0.0049(8) 0.3000(9) 0.058(3) Uani 0.25 1 d PU A 2
F2' F 0.5184(17) 0.0161(11) 0.4031(9) 0.049(3) Uani 0.20 1 d PU A 2
F3' F 0.548(3) -0.0846(10) 0.3694(14) 0.042(3) Uani 0.10 1 d PU A 2
F1" F 0.543(3) -0.0602(13) 0.3993(13) 0.043(3) Uani 0.15 1 d PU A 3
F2" F 0.483(2) 0.0542(10) 0.3680(8) 0.036(3) Uani 0.25 1 d PU A 3
F3" F 0.4090(15) -0.0269(7) 0.2852(8) 0.034(2) Uani 0.35 1 d PU A 3
F11 F 0.5094(19) -0.0769(8) 0.3376(11) 0.044(3) Uani 0.15 1 d PU A 4
F12 F 0.4431(18) 0.0508(12) 0.3312(12) 0.043(3) Uani 0.20 1 d PU A 4
F13 F 0.554(3) -0.0154(7) 0.4212(13) 0.041(2) Uani 0.35 1 d PU A 4
O8 O 0.5955(7) -0.1431(3) -0.1905(3) 0.1253(17) Uiso 1 1 d D . .
H2 H 0.7047 -0.1628 -0.1909 0.188 Uiso 1 1 d RD . .
H3 H 0.5428 -0.0988 -0.1772 0.188 Uiso 1 1 d RD . .

loop_
_atom_site_aniso_label
_atom_site_aniso_U_11
_atom_site_aniso_U_22
_atom_site_aniso_U_33
_atom_site_aniso_U_23
_atom_site_aniso_U_13
_atom_site_aniso_U_12
Cu1 0.0228(2) 0.0159(2) 0.01643(19) -0.00139(11) 0.00103(13) -0.00133(11)
Cu2 0.01878(19) 0.01354(19) 0.0169(2) 0.00017(10) 0.00234(13) -0.00060(10)
F4 0.0544(11) 0.0314(9) 0.0253(8) 0.0011(7) 0.0097(8) -0.0172(8)
F5 0.0374(10) 0.0520(12) 0.0328(9) 0.0009(9) -0.0030(7) -0.0227(9)
F6 0.0726(14) 0.0209(9) 0.0521(13) -0.0059(8) 0.0187(11) -0.0009(9)
F7 0.0659(14) 0.0452(13) 0.0587(14) -0.0001(11) 0.0066(11) 0.0249(11)
F8 0.0727(17) 0.0467(14) 0.153(3) -0.0642(18) 0.0313(18) -0.0219(12)
F9 0.143(3) 0.0588(16) 0.0290(11) -0.0086(11) 0.0228(14) 0.0316(17)
O1 0.0287(10) 0.0182(10) 0.0231(10) 0.0021(8) -0.0020(8) -0.0063(9)
O2 0.0274(10) 0.0422(12) 0.0222(10) 0.0004(9) 0.0039(8) -0.0105(9)
O3 0.0195(10) 0.0356(12) 0.0225(10) -0.0004(8) 0.0022(8) 0.0000(7)
O4 0.0372(11) 0.0219(10) 0.0291(10) -0.0055(8) 0.0013(8) 0.0019(8)
O5 0.0561(14) 0.0295(11) 0.0270(11) -0.0018(9) 0.0120(10) -0.0058(10)
O6 0.0295(10) 0.0163(9) 0.0215(9) -0.0010(7) 0.0052(8) -0.0045(7)
O7 0.147(3) 0.0315(14) 0.0265(12) 0.0099(10) -0.0233(15) -0.0407(17)
N1 0.0241(11) 0.0195(10) 0.0186(10) 0.0002(9) 0.0003(8) -0.0031(9)
N2 0.0214(10) 0.0184(11) 0.0181(10) -0.0021(8) 0.0053(8) -0.0027(8)
N3 0.0195(10) 0.0175(10) 0.0174(10) 0.0002(8) 0.0060(8) -0.0006(8)
N4 0.0176(10) 0.0185(10) 0.0203(10) 0.0010(9) 0.0039(8) 0.0011(8)
C1 0.0308(14) 0.0202(13) 0.0274(14) 0.0045(11) -0.0019(11) -0.0039(11)
C2 0.0333(15) 0.0279(15) 0.0284(14) 0.0064(12) -0.0054(11) -0.0051(12)
C3 0.0380(16) 0.0313(15) 0.0247(14) 0.0051(12) -0.0094(12) -0.0083(13)
C4 0.0352(15) 0.0273(14) 0.0209(13) -0.0009(12) -0.0010(11) -0.0084(12)
C5 0.0249(13) 0.0228(13) 0.0194(12) 0.0018(11) 0.0045(10) -0.0086(11)
C6 0.0244(12) 0.0218(13) 0.0166(12) -0.0012(10) 0.0033(9) -0.0061(10)
C7 0.0331(14) 0.0251(13) 0.0192(12) -0.0054(11) 0.0067(10) -0.0053(11)
C8 0.0352(14) 0.0253(14) 0.0209(12) -0.0088(11) 0.0117(11) -0.0050(12)
C9 0.0303(13) 0.0216(13) 0.0216(12) -0.0023(10) 0.0105(10) -0.0008(11)
C10 0.0230(12) 0.0185(12) 0.0175(12) -0.0008(10) 0.0076(9) -0.0034(10)
C11 0.0472(17) 0.0206(14) 0.0280(14) -0.0055(11) 0.0134(12) 0.0092(12)
C12 0.0457(17) 0.0204(13) 0.0281(14) 0.0006(11) 0.0114(12) 0.0140(12)
C13 0.0279(13) 0.0155(12) 0.0226(12) 0.0008(10) 0.0084(10) 0.0025(10)
C14 0.0218(12) 0.0198(13) 0.0204(12) 0.0000(10) 0.0055(10) 0.0044(10)
C15 0.0431(16) 0.0214(13) 0.0287(14) 0.0001(11) 0.0058(12) 0.0117(12)
C16 0.0418(16) 0.0242(14) 0.0278(14) 0.0074(12) 0.0043(12) 0.0126(13)
C17 0.0273(13) 0.0285(14) 0.0198(12) 0.0049(11) -0.0002(10) 0.0026(11)
C18 0.0241(12) 0.0185(12) 0.0206(12) 0.0003(10) 0.0028(10) 0.0010(10)
C19 0.0230(13) 0.0204(14) 0.0220(13) -0.0038(9) 0.0026(10) -0.0037(9)
C20 0.0210(14) 0.083(3) 0.0265(16) 0.0054(16) 0.0042(12) -0.0083(15)
C21 0.0378(15) 0.0191(13) 0.0175(12) -0.0009(10) -0.0044(11) 0.0000(11)
C22 0.0483(18) 0.0251(15) 0.0368(17) -0.0068(13) 0.0038(14) -0.0008(13)
C23 0.0344(15) 0.0195(13) 0.0264(14) 0.0016(11) -0.0021(11) -0.0064(11)
C24 0.0328(14) 0.0198(13) 0.0277(14) 0.0021(11) 0.0044(11) -0.0087(11)
F1 0.037(4) 0.092(6) 0.034(4) -0.009(4) 0.002(3) -0.040(4)
F2 0.032(4) 0.074(7) 0.032(5) 0.004(6) 0.007(3) -0.011(6)
F3 0.028(6) 0.066(7) 0.034(6) -0.012(6) 0.007(6) 0.002(5)
F1' 0.037(4) 0.085(6) 0.051(5) 0.007(5) 0.004(4) 0.002(5)
F2' 0.034(5) 0.085(7) 0.030(5) -0.011(5) 0.011(4) -0.010(5)
F3' 0.020(6) 0.063(7) 0.041(7) 0.040(6) 0.001(6) -0.010(6)
F1" 0.031(5) 0.073(7) 0.028(6) 0.004(5) 0.008(5) -0.010(6)
F2" 0.028(4) 0.057(6) 0.028(5) -0.010(5) 0.017(5) 0.008(4)
F3" 0.020(3) 0.059(6) 0.023(4) 0.004(3) 0.005(3) -0.007(4)
F11 0.025(5) 0.071(6) 0.036(5) 0.018(5) -0.001(5) -0.024(5)
F12 0.020(5) 0.072(6) 0.038(6) -0.016(5) 0.004(4) 0.012(5)
F13 0.034(4) 0.067(6) 0.023(4) 0.008(5) 0.011(3) -0.002(5)

loop_
_atom_type_symbol
_atom_type_description
_atom_type_scat_dispersion_real
_atom_type_scat_dispersion_imag
_atom_type_scat_source
C C 0.0033 0.0016 'International Tables Vol C Tables 4.2.6.8 and 6.1.1.4'
H H 0.0000 0.0000 'International Tables Vol C Tables 4.2.6.8 and 6.1.1.4'
N N 0.0061 0.0033 'International Tables Vol C Tables 4.2.6.8 and 6.1.1.4'
O O 0.0106 0.0060 'International Tables Vol C Tables 4.2.6.8 and 6.1.1.4'
F F 0.0171 0.0103 'International Tables Vol C Tables 4.2.6.8 and 6.1.1.4'
Cu Cu 0.3201 1.2651 'International Tables Vol C Tables 4.2.6.8 and 6.1.1.4'

loop_
_geom_angle_atom_site_label_1
_geom_angle_atom_site_label_2
_geom_angle_atom_site_label_3
_geom_angle
O1 Cu1 O4 94.18(9)
O1 Cu1 N1 151.30(10)
O4 Cu1 N1 94.30(9)
O1 Cu1 N2 90.39(9)
O4 Cu1 N2 175.40(8)
N1 Cu1 N2 81.37(9)
O1 Cu1 O2 114.37(9)
O4 Cu1 O2 89.62(9)
N1 Cu1 O2 93.05(9)
N2 Cu1 O2 89.05(9)
O1 Cu2 N4 160.64(10)
O1 Cu2 O6 96.07(8)
N4 Cu2 O6 89.71(9)
O1 Cu2 N3 89.83(8)
N4 Cu2 N3 81.49(9)
O6 Cu2 N3 168.10(8)
O1 Cu2 O3 105.69(9)
N4 Cu2 O3 92.68(8)
O6 Cu2 O3 90.44(8)
N3 Cu2 O3 97.92(8)
Cu2 O1 Cu1 110.44(11)
C19 O2 Cu1 120.42(18)
C19 O3 Cu2 127.72(19)
C21 O4 Cu1 121.51(19)
C23 O6 Cu2 130.44(19)
C1 N1 C5 120.0(2)
C1 N1 Cu1 125.17(19)
C5 N1 Cu1 114.65(18)
C6 N2 C10 118.8(2)
C6 N2 Cu1 111.72(17)
C10 N2 Cu1 129.44(17)
C13 N3 C10 118.0(2)
C13 N3 Cu2 109.81(17)
C10 N3 Cu2 131.36(17)
C18 N4 C14 119.9(2)
C18 N4 Cu2 125.63(18)
C14 N4 Cu2 114.47(17)
N1 C1 C2 121.4(3)
C3 C2 C1 118.8(3)
C2 C3 C4 120.0(3)
C3 C4 C5 118.3(3)
N1 C5 C4 121.4(3)
N1 C5 C6 115.2(2)
C4 C5 C6 123.4(3)
N2 C6 C7 122.9(3)
N2 C6 C5 116.2(2)
C7 C6 C5 120.9(2)
C8 C7 C6 119.1(2)
C7 C8 C9 119.5(3)
C11 C9 C8 122.3(3)
C11 C9 C10 119.0(2)
C8 C9 C10 118.7(3)
N2 C10 N3 118.3(2)
N2 C10 C9 121.0(2)
N3 C10 C9 120.6(2)
C12 C11 C9 119.7(3)
C11 C12 C13 118.5(3)
N3 C13 C12 123.8(3)
N3 C13 C14 116.0(2)
C12 C13 C14 120.2(2)
N4 C14 C15 121.4(2)
N4 C14 C13 115.6(2)
C15 C14 C13 122.9(2)
C14 C15 C16 118.6(3)
C17 C16 C15 119.9(3)
C16 C17 C18 118.8(3)
N4 C18 C17 121.4(2)
O3 C19 O2 130.2(3)
O3 C19 C20 115.7(3)
O2 C19 C20 114.1(2)
F2' C20 F1' 99.8(12)
F2' C20 F1 123.3(9)
F1' C20 F1 48.2(8)
F2' C20 F13 34.7(11)
F1' C20 F13 123.2(12)
F1 C20 F13 117.3(10)
F2' C20 F2 50.5(13)
F1' C20 F2 125.6(12)
F1 C20 F2 105.6(10)
F13 C20 F2 16.7(11)
F2' C20 F11 116.1(13)
F1' C20 F11 93.8(10)
F1 C20 F11 46.4(8)
F13 C20 F11 87.5(10)
F2 C20 F11 71.1(10)
F2' C20 F3" 121.8(9)
F1' C20 F3" 29.7(7)
F1 C20 F3" 20.4(7)
F13 C20 F3" 129.6(11)
F2 C20 F3" 121.8(10)
F11 C20 F3" 66.7(9)
F2' C20 F1" 74.3(13)
F1' C20 F1" 119.5(12)
F1 C20 F1" 84.5(10)
F13 C20 F1" 42.1(11)
F2 C20 F1" 25.5(10)
F11 C20 F1" 45.7(10)
F3" C20 F1" 103.6(11)
F2' C20 F2" 42.8(11)
F1' C20 F2" 70.9(10)
F1 C20 F2" 116.0(10)
F13 C20 F2" 77.5(9)
F2 C20 F2" 93.3(9)
F11 C20 F2" 146.5(10)
F3" C20 F2" 100.5(9)
F1" C20 F2" 115.8(11)
F2' C20 F12 66.8(13)
F1' C20 F12 46.8(8)
F1 C20 F12 94.5(9)
F13 C20 F12 101.1(11)
F2 C20 F12 115.2(12)
F11 C20 F12 137.5(10)
F3" C20 F12 76.4(8)
F1" C20 F12 132.4(14)
F2" C20 F12 26.4(8)
F2' C20 F3 57.7(14)
F1' C20 F3 63.3(12)
F1 C20 F3 111.1(12)
F13 C20 F3 92.2(12)
F2 C20 F3 108.2(12)
F11 C20 F3 152.2(13)
F3" C20 F3 92.9(11)
F1" C20 F3 130.5(14)
F2" C20 F3 14.9(11)
F12 C20 F3 16.6(11)
F2' C20 F3' 100.5(13)
F1' C20 F3' 113.0(11)
F1 C20 F3' 67.6(10)
F13 C20 F3' 68.1(10)
F2 C20 F3' 51.4(10)
F11 C20 F3' 22.2(8)
F3" C20 F3' 88.0(10)
F1" C20 F3' 26.3(10)
F2" C20 F3' 140.8(10)
F12 C20 F3' 148.5(12)
F3 C20 F3' 154.4(13)
O5 C21 O4 129.5(3)
O5 C21 C22 118.3(3)
O4 C21 C22 112.2(3)
F8 C22 F7 106.3(3)
F8 C22 F9 106.6(3)
F7 C22 F9 105.5(3)
F8 C22 C21 113.4(3)
F7 C22 C21 111.0(3)
F9 C22 C21 113.6(3)
O7 C23 O6 129.9(3)
O7 C23 C24 115.4(2)
O6 C23 C24 114.7(2)
F5 C24 F4 108.4(2)
F5 C24 F6 105.6(2)
F4 C24 F6 106.9(2)
F5 C24 C23 110.7(2)
F4 C24 C23 113.9(2)
F6 C24 C23 111.0(2)

loop_
_geom_bond_atom_site_label_1
_geom_bond_atom_site_label_2
_geom_bond_distance
Cu1 O1 1.883(2)
Cu1 O4 1.964(2)
Cu1 N1 1.995(2)
Cu1 N2 2.065(2)
Cu1 O2 2.197(2)
Cu2 O1 1.883(2)
Cu2 N4 1.973(2)
Cu2 O6 1.9802(19)
Cu2 N3 2.098(2)
Cu2 O3 2.220(2)
F4 C24 1.327(3)
F5 C24 1.325(3)
F6 C24 1.342(4)
F7 C22 1.325(4)
F8 C22 1.305(4)
F9 C22 1.324(4)
O2 C19 1.242(4)
O3 C19 1.230(4)
O4 C21 1.265(4)
O5 C21 1.213(4)
O6 C23 1.246(3)
O7 C23 1.214(4)
N1 C1 1.331(4)
N1 C5 1.343(4)
N2 C6 1.343(3)
N2 C10 1.363(3)
N3 C13 1.337(3)
N3 C10 1.375(3)
N4 C18 1.331(3)
N4 C14 1.347(3)
C1 C2 1.396(4)
C2 C3 1.364(5)
C3 C4 1.389(5)
C4 C5 1.389(4)
C5 C6 1.481(4)
C6 C7 1.413(4)
C7 C8 1.356(4)
C8 C9 1.417(4)
C9 C11 1.403(4)
C9 C10 1.417(4)
C11 C12 1.359(4)
C12 C13 1.404(4)
C13 C14 1.481(4)
C14 C15 1.386(4)
C15 C16 1.388(4)
C16 C17 1.367(4)
C17 C18 1.399(4)
C19 C20 1.545(4)
C20 F2' 1.142(13)
C20 F1' 1.256(14)
C20 F1 1.260(11)
C20 F13 1.28(2)
C20 F2 1.31(2)
C20 F11 1.356(15)
C20 F3" 1.358(14)
C20 F1" 1.37(2)
C20 F2" 1.42(2)
C20 F12 1.42(2)
C20 F3 1.50(3)
C20 F3' 1.56(2)
C21 C22 1.538(4)
C23 C24 1.542(4)
